data_7103542
loop_
_publ_author_name
'Ding, Hanfeng'
'Zhang, Yiping'
'Yao, Weijun'
'Xu, Duanjun'
'Ma, Cheng'

_publ_section_title
;
 Thiazepine moiety-controlled regioselective rearrangements of
 7-oxanorbornadiene derivatives.
;
_journal_issue 44
_journal_name_full 'Chemical communications (Cambridge, England)'
_journal_page_first 5797
_journal_page_last 5799
_journal_paper_doi 10.1039/b813371a
_journal_year 2008
_chemical_formula_sum 'C32.5 H38.5 Br N O5.75 S'
_chemical_formula_weight 647.11
_chemical_name_systematic
;
?
;
_space_group_IT_number 14
_symmetry_cell_setting monoclinic
_symmetry_space_group_name_Hall '-P 2ybc'
_symmetry_space_group_name_H-M 'P 1 21/c 1'
_atom_sites_solution_hydrogens geom
_atom_sites_solution_primary direct
_atom_sites_solution_secondary difmap
_audit_creation_method SHELXL-97
_cell_angle_alpha 90.00
_cell_angle_beta 116.8800(10)
_cell_angle_gamma 90.00
_cell_formula_units_Z 8
_cell_length_a 26.9107(11)
_cell_length_b 10.0719(3)
_cell_length_c 27.6693(10)
_cell_measurement_reflns_used 29380
_cell_measurement_temperature 296(1)
_cell_measurement_theta_max 27.5
_cell_measurement_theta_min 3.0
_cell_volume 6689.3(4)
_diffrn_detector_area_resol_mean 10.00
_diffrn_measured_fraction_theta_full 0.942
_diffrn_measured_fraction_theta_max 0.942
_diffrn_measurement_device_type 'Rigaku RAXIS-RAPID'
_diffrn_measurement_method \w
_diffrn_radiation_type 'Mo K\a'
_diffrn_radiation_wavelength 0.71075
_diffrn_reflns_av_R_equivalents 0.0561
_diffrn_reflns_av_sigmaI/netI 0.0484
_diffrn_reflns_limit_h_max 32
_diffrn_reflns_limit_h_min -32
_diffrn_reflns_limit_k_max 11
_diffrn_reflns_limit_k_min -12
_diffrn_reflns_limit_l_max 33
_diffrn_reflns_limit_l_min -33
_diffrn_reflns_number 46569
_diffrn_reflns_theta_full 25.20
_diffrn_reflns_theta_max 25.20
_diffrn_reflns_theta_min 2.99
_diffrn_standards_number 0
_exptl_absorpt_coefficient_mu 1.332
_exptl_absorpt_correction_T_max 0.766
_exptl_absorpt_correction_T_min 0.465
_exptl_absorpt_correction_type multi-scan
_exptl_absorpt_process_details
;
Higashi, T. (1995). Program for Absorption Correction.
Rigaku Corporation, Tokyo, Japan.
;
_exptl_crystal_colour colorless
_exptl_crystal_density_diffrn 1.285
_exptl_crystal_density_method 'not measured'
_exptl_crystal_description platelet
_exptl_crystal_F_000 2700.00
_exptl_crystal_size_max 0.52
_exptl_crystal_size_mid 0.49
_exptl_crystal_size_min 0.20
_refine_diff_density_max 1.023
_refine_diff_density_min -1.052
_refine_diff_density_rms 0.076
_refine_ls_extinction_method none
_refine_ls_goodness_of_fit_ref 1.049
_refine_ls_hydrogen_treatment constr
_refine_ls_matrix_type full
_refine_ls_number_parameters 746
_refine_ls_number_reflns 11340
_refine_ls_number_restraints 3
_refine_ls_restrained_S_all 1.049
_refine_ls_R_factor_all 0.1307
_refine_ls_R_factor_gt 0.0754
_refine_ls_shift/su_max 0.003
_refine_ls_shift/su_mean 0.000
_refine_ls_structure_factor_coef Fsqd
_refine_ls_weighting_details 'calc w=1/[\s^2^(Fo^2^)+(0.1435P)^2^] where P=(Fo^2^+2Fc^2^)/3'
_refine_ls_weighting_scheme calc
_refine_ls_wR_factor_gt 0.2164
_refine_ls_wR_factor_ref 0.2428
_reflns_number_gt 6309
_reflns_number_total 11340
_reflns_threshold_expression >2sigma(I)
_cod_data_source_file b813371a.txt
_cod_data_source_block 13b
_cod_original_formula_sum 'C32.50 H38.50 Br N O5.75 S'
_cod_database_code 7103542

loop_
_symmetry_equiv_pos_as_xyz
'x, y, z'
'-x, y+1/2, -z+1/2'
'-x, -y, -z'
'x, -y-1/2, z-1/2'

loop_
_atom_site_label
_atom_site_type_symbol
_atom_site_fract_x
_atom_site_fract_y
_atom_site_fract_z
_atom_site_U_iso_or_equiv
_atom_site_adp_type
_atom_site_occupancy
_atom_site_symmetry_multiplicity
_atom_site_calc_flag
_atom_site_refinement_flags
_atom_site_disorder_assembly
_atom_site_disorder_group
Br1 Br 0.06636(3) 1.04021(9) 0.07801(3) 0.1187(3) Uani 1 1 d . . .
Br2 Br 0.41316(4) 0.12382(10) 0.40911(4) 0.1356(4) Uani 1 1 d . . .
S1 S 0.12276(6) 0.10641(13) 0.29381(6) 0.0739(4) Uani 1 1 d . . .
S2 S 0.37343(6) 1.05849(15) 0.17793(6) 0.0850(5) Uani 1 1 d . . .
N11 N 0.06434(16) 0.3578(4) 0.24042(15) 0.0661(11) Uani 1 1 d . . .
N41 N 0.43014(16) 0.8149(5) 0.24389(16) 0.0753(12) Uani 1 1 d . . .
O11 O 0.16420(11) 0.4242(3) 0.32883(11) 0.0540(7) Uani 1 1 d . . .
O12 O 0.22173(16) 0.6274(4) 0.28739(15) 0.0874(11) Uani 1 1 d . . .
O13 O 0.25507(14) 0.6862(4) 0.40515(14) 0.0772(10) Uani 1 1 d . . .
O14 O 0.27527(14) 0.4751(4) 0.39500(14) 0.0725(9) Uani 1 1 d . . .
O15 O 0.02500(14) 0.3465(4) 0.29735(14) 0.0795(10) Uani 1 1 d . . .
O41 O 0.33411(12) 0.7427(3) 0.15262(13) 0.0654(9) Uani 1 1 d . . .
O42 O 0.27392(16) 0.5567(4) 0.20144(16) 0.0968(13) Uani 1 1 d . . .
O43 O 0.24154(15) 0.4749(4) 0.08985(16) 0.0898(12) Uani 1 1 d . . .
O44 O 0.22442(15) 0.6923(4) 0.08550(18) 0.0975(13) Uani 1 1 d . . .
O45 O 0.47629(14) 0.8017(4) 0.19355(14) 0.0817(10) Uani 1 1 d . . .
C1 C 0.17896(18) 0.5489(4) 0.35648(17) 0.0530(11) Uani 1 1 d . . .
C2 C 0.15530(18) 0.5425(4) 0.39641(17) 0.0536(11) Uani 1 1 d . . .
C3 C 0.1622(2) 0.6299(5) 0.43791(18) 0.0631(12) Uani 1 1 d . . .
H3 H 0.1860 0.7024 0.4457 0.076 Uiso 1 1 calc R . .
C4 C 0.1335(2) 0.6074(5) 0.4670(2) 0.0741(15) Uani 1 1 d . . .
H4 H 0.1385 0.6632 0.4956 0.089 Uiso 1 1 calc R . .
C5 C 0.0972(2) 0.5022(6) 0.4540(2) 0.0751(15) Uani 1 1 d . . .
H5 H 0.0769 0.4900 0.4734 0.090 Uiso 1 1 calc R . .
C6 C 0.0899(2) 0.4145(5) 0.41322(19) 0.0651(13) Uani 1 1 d . . .
H6 H 0.0645 0.3451 0.4044 0.078 Uiso 1 1 calc R . .
C7 C 0.12139(18) 0.4322(4) 0.38563(17) 0.0548(11) Uani 1 1 d . . .
C8 C 0.12475(18) 0.3517(4) 0.34078(17) 0.0535(11) Uani 1 1 d . . .
C9 C 0.15172(19) 0.6601(5) 0.31507(18) 0.0571(11) Uani 1 1 d . . .
H9A H 0.1123 0.6409 0.2943 0.069 Uiso 1 1 calc R . .
H9B H 0.1552 0.7428 0.3343 0.069 Uiso 1 1 calc R . .
C10 C 0.1767(2) 0.6779(5) 0.27656(19) 0.0625(12) Uani 1 1 d . . .
C11 C 0.14749(19) 0.7612(5) 0.22747(17) 0.0568(11) Uani 1 1 d . . .
C12 C 0.09824(19) 0.8252(5) 0.21527(18) 0.0607(12) Uani 1 1 d . . .
H12 H 0.0814 0.8147 0.2379 0.073 Uiso 1 1 calc R . .
C13 C 0.0731(2) 0.9052(5) 0.16997(19) 0.0672(13) Uani 1 1 d . . .
H13 H 0.0397 0.9479 0.1620 0.081 Uiso 1 1 calc R . .
C14 C 0.0982(2) 0.9203(5) 0.13720(19) 0.0710(14) Uani 1 1 d . . .
C15 C 0.1474(2) 0.8551(6) 0.1473(2) 0.0760(15) Uani 1 1 d . . .
H15 H 0.1636 0.8650 0.1241 0.091 Uiso 1 1 calc R . .
C16 C 0.1717(2) 0.7752(5) 0.1926(2) 0.0695(13) Uani 1 1 d . . .
H16 H 0.2045 0.7302 0.1999 0.083 Uiso 1 1 calc R . .
C17 C 0.2427(2) 0.5609(6) 0.38655(19) 0.0619(12) Uani 1 1 d . . .
C18 C 0.3136(2) 0.7181(7) 0.4356(3) 0.0954(19) Uani 1 1 d . . .
H18A H 0.3346 0.6379 0.4515 0.115 Uiso 1 1 calc R . .
H18B H 0.3189 0.7790 0.4647 0.115 Uiso 1 1 calc R . .
C19 C 0.3336(3) 0.7785(8) 0.3998(3) 0.121(3) Uani 1 1 d . . .
H19A H 0.3320 0.7146 0.3734 0.181 Uiso 1 1 calc R . .
H19B H 0.3714 0.8073 0.4208 0.181 Uiso 1 1 calc R . .
H19C H 0.3107 0.8534 0.3818 0.181 Uiso 1 1 calc R . .
C20 C 0.14658(18) 0.2046(4) 0.35658(18) 0.0589(12) Uani 1 1 d . . .
C21 C 0.20958(19) 0.2042(5) 0.3893(2) 0.0698(14) Uani 1 1 d . . .
H21A H 0.2200 0.2622 0.4203 0.084 Uiso 1 1 calc R . .
H21B H 0.2259 0.2399 0.3671 0.084 Uiso 1 1 calc R . .
C22 C 0.2338(2) 0.0660(5) 0.4092(3) 0.0891(19) Uani 1 1 d . . .
H22A H 0.2276 0.0105 0.3783 0.107 Uiso 1 1 calc R . .
H22B H 0.2737 0.0731 0.4318 0.107 Uiso 1 1 calc R . .
C23 C 0.2073(3) 0.0020(6) 0.4412(3) 0.099(2) Uani 1 1 d . . .
H23A H 0.2167 0.0525 0.4740 0.119 Uiso 1 1 calc R . .
H23B H 0.2218 -0.0872 0.4515 0.119 Uiso 1 1 calc R . .
C24 C 0.1441(3) -0.0039(5) 0.4080(3) 0.0903(18) Uani 1 1 d . . .
H24A H 0.1344 -0.0607 0.3767 0.108 Uiso 1 1 calc R . .
H24B H 0.1277 -0.0412 0.4298 0.108 Uiso 1 1 calc R . .
C25 C 0.1215(2) 0.1353(5) 0.3895(2) 0.0724(14) Uani 1 1 d . . .
H25A H 0.1287 0.1888 0.4212 0.087 Uiso 1 1 calc R . .
H25B H 0.0814 0.1301 0.3678 0.087 Uiso 1 1 calc R . .
C26 C 0.06677(19) 0.3488(5) 0.29038(19) 0.0602(12) Uani 1 1 d . . .
C27 C 0.0080(2) 0.3666(6) 0.1935(2) 0.0863(17) Uani 1 1 d . . .
H27A H 0.0099 0.4218 0.1657 0.104 Uiso 1 1 calc R . .
H27B H -0.0172 0.4091 0.2050 0.104 Uiso 1 1 calc R . .
C28 C -0.0149(2) 0.2335(7) 0.1699(3) 0.116(2) Uani 1 1 d . . .
H28A H 0.0079 0.1948 0.1551 0.174 Uiso 1 1 calc R . .
H28B H -0.0523 0.2435 0.1418 0.174 Uiso 1 1 calc R . .
H28C H -0.0149 0.1768 0.1978 0.174 Uiso 1 1 calc R . .
C29 C 0.1080(2) 0.3182(6) 0.22863(19) 0.0668(13) Uani 1 1 d . . .
C30 C 0.1172(3) 0.4070(7) 0.1906(2) 0.0973(19) Uani 1 1 d . . .
H30A H 0.1561 0.4278 0.2052 0.146 Uiso 1 1 calc R . .
H30B H 0.0963 0.4874 0.1857 0.146 Uiso 1 1 calc R . .
H30C H 0.1051 0.3632 0.1563 0.146 Uiso 1 1 calc R . .
C31 C 0.1379(2) 0.2097(6) 0.2504(2) 0.0721(14) Uani 1 1 d . . .
C32 C 0.1864(2) 0.1651(7) 0.2410(3) 0.098(2) Uani 1 1 d . . .
H32A H 0.1903 0.0704 0.2451 0.147 Uiso 1 1 calc R . .
H32B H 0.2199 0.2070 0.2670 0.147 Uiso 1 1 calc R . .
H32C H 0.1798 0.1894 0.2051 0.147 Uiso 1 1 calc R . .
C41 C 0.32025(19) 0.6102(5) 0.13043(19) 0.0615(12) Uani 1 1 d . . .
C42 C 0.34782(18) 0.5991(4) 0.09516(18) 0.0558(11) Uani 1 1 d . . .
C43 C 0.3455(2) 0.4952(5) 0.0614(2) 0.0689(13) Uani 1 1 d . . .
H43 H 0.3209 0.4252 0.0552 0.083 Uiso 1 1 calc R . .
C44 C 0.3804(2) 0.4972(5) 0.0370(2) 0.0731(14) Uani 1 1 d . . .
H44 H 0.3785 0.4296 0.0134 0.088 Uiso 1 1 calc R . .
C45 C 0.4183(2) 0.6005(5) 0.0479(2) 0.0724(14) Uani 1 1 d . . .
H45 H 0.4424 0.6001 0.0321 0.087 Uiso 1 1 calc R . .
C46 C 0.4207(2) 0.7044(5) 0.08196(19) 0.0665(13) Uani 1 1 d . . .
H46 H 0.4466 0.7724 0.0896 0.080 Uiso 1 1 calc R . .
C47 C 0.3841(2) 0.7050(5) 0.10435(18) 0.0601(12) Uani 1 1 d . . .
C48 C 0.37717(19) 0.8010(5) 0.14302(18) 0.0606(12) Uani 1 1 d . . .
C49 C 0.3451(2) 0.5080(5) 0.1764(2) 0.0689(13) Uani 1 1 d . . .
H49A H 0.3438 0.4214 0.1606 0.083 Uiso 1 1 calc R . .
H49B H 0.3840 0.5299 0.1987 0.083 Uiso 1 1 calc R . .
C50 C 0.3171(2) 0.4983(5) 0.2125(2) 0.0715(14) Uani 1 1 d . . .
C51 C 0.3426(2) 0.4093(5) 0.2614(2) 0.0673(13) Uani 1 1 d . . .
C52 C 0.3172(2) 0.3978(6) 0.2946(2) 0.0775(15) Uani 1 1 d . . .
H52 H 0.2854 0.4475 0.2869 0.093 Uiso 1 1 calc R . .
C53 C 0.3379(2) 0.3143(6) 0.3389(2) 0.0850(16) Uani 1 1 d . . .
H53 H 0.3202 0.3066 0.3610 0.102 Uiso 1 1 calc R . .
C54 C 0.3855(3) 0.2425(6) 0.3497(2) 0.0808(15) Uani 1 1 d . . .
C55 C 0.4128(2) 0.2546(5) 0.3186(2) 0.0750(14) Uani 1 1 d . . .
H55 H 0.4454 0.2072 0.3272 0.090 Uiso 1 1 calc R . .
C56 C 0.3914(2) 0.3375(5) 0.2745(2) 0.0705(13) Uani 1 1 d . . .
H56 H 0.4097 0.3460 0.2530 0.085 Uiso 1 1 calc R . .
C57 C 0.2560(2) 0.6019(6) 0.0999(2) 0.0744(14) Uani 1 1 d . . .
C58 C 0.1815(3) 0.4487(8) 0.0674(3) 0.124(3) Uani 1 1 d . . .
H58A H 0.1660 0.5003 0.0869 0.148 Uiso 1 1 calc R . .
H58B H 0.1631 0.4758 0.0297 0.148 Uiso 1 1 calc R . .
C59 C 0.1718(4) 0.3158(11) 0.0712(6) 0.205(5) Uani 1 1 d . . .
H59A H 0.1851 0.2652 0.0500 0.307 Uiso 1 1 calc R . .
H59B H 0.1325 0.3012 0.0579 0.307 Uiso 1 1 calc R . .
H59C H 0.1910 0.2884 0.1084 0.307 Uiso 1 1 calc R . .
C60 C 0.3592(2) 0.9463(5) 0.12009(19) 0.0708(14) Uani 1 1 d . . .
C61 C 0.2971(3) 0.9483(6) 0.0790(3) 0.107(2) Uani 1 1 d . . .
H61A H 0.2747 0.9305 0.0975 0.129 Uiso 1 1 calc R . .
H61B H 0.2898 0.8791 0.0522 0.129 Uiso 1 1 calc R . .
C62 C 0.2801(3) 1.0870(7) 0.0496(4) 0.147(4) Uani 1 1 d . . .
H62A H 0.2430 1.0800 0.0198 0.177 Uiso 1 1 calc R . .
H62B H 0.2788 1.1518 0.0749 0.177 Uiso 1 1 calc R . .
C63 C 0.3200(5) 1.1375(8) 0.0277(3) 0.153(4) Uani 1 1 d . . .
H63A H 0.3179 1.0794 -0.0012 0.184 Uiso 1 1 calc R . .
H63B H 0.3088 1.2258 0.0127 0.184 Uiso 1 1 calc R . .
C64 C 0.3756(4) 1.1412(6) 0.0695(3) 0.116(2) Uani 1 1 d . . .
H64A H 0.3781 1.2024 0.0975 0.139 Uiso 1 1 calc R . .
H64B H 0.4001 1.1729 0.0549 0.139 Uiso 1 1 calc R . .
C65 C 0.3945(3) 1.0012(5) 0.0943(2) 0.0897(18) Uani 1 1 d . . .
H65A H 0.3924 0.9408 0.0661 0.108 Uiso 1 1 calc R . .
H65B H 0.4331 1.0054 0.1215 0.108 Uiso 1 1 calc R . .
C66 C 0.4322(2) 0.8088(5) 0.19600(19) 0.0647(12) Uani 1 1 d . . .
C67 C 0.4838(2) 0.8060(8) 0.2936(2) 0.099(2) Uani 1 1 d . . .
H67A H 0.4781 0.7614 0.3218 0.119 Uiso 1 1 calc R . .
H67B H 0.5100 0.7540 0.2864 0.119 Uiso 1 1 calc R . .
C68 C 0.5066(3) 0.9381(8) 0.3122(3) 0.139(3) Uani 1 1 d . . .
H68A H 0.5075 0.9865 0.2827 0.209 Uiso 1 1 calc R . .
H68B H 0.5438 0.9303 0.3410 0.209 Uiso 1 1 calc R . .
H68C H 0.4837 0.9843 0.3250 0.209 Uiso 1 1 calc R . .
C69 C 0.3829(2) 0.8630(7) 0.2493(2) 0.0801(16) Uani 1 1 d . . .
C70 C 0.3698(3) 0.7877(7) 0.2885(2) 0.105(2) Uani 1 1 d . . .
H70A H 0.3742 0.8448 0.3179 0.158 Uiso 1 1 calc R . .
H70B H 0.3947 0.7135 0.3023 0.158 Uiso 1 1 calc R . .
H70C H 0.3320 0.7563 0.2705 0.158 Uiso 1 1 calc R . .
C71 C 0.3543(2) 0.9693(6) 0.2211(2) 0.0828(17) Uani 1 1 d . . .
C72 C 0.3017(3) 1.0185(8) 0.2225(3) 0.127(3) Uani 1 1 d . . .
H72A H 0.2702 1.0021 0.1881 0.191 Uiso 1 1 calc R . .
H72B H 0.3048 1.1120 0.2299 0.191 Uiso 1 1 calc R . .
H72C H 0.2967 0.9724 0.2504 0.191 Uiso 1 1 calc R . .
O1W O 0.5216(9) 0.472(2) 0.5024(11) 0.279(11) Uiso 0.50 1 d P . .
H1A H 0.5378 0.5170 0.4827 0.419 Uiso 0.50 1 d PR . .
H1B H 0.5362 0.3888 0.5033 0.419 Uiso 0.50 1 d PR . .
O2W O 0.4619(8) 0.5607(18) 0.4223(8) 0.242(8) Uiso 0.50 1 d P . .
H2A H 0.4692 0.6437 0.4295 0.363 Uiso 0.50 1 d PR . .
H2B H 0.4555 0.5230 0.4452 0.363 Uiso 0.50 1 d PR . .
O1 O 0.0000 0.5000 0.0000 0.422(13) Uiso 1 2 d SD . .
H1C H -0.0272 0.4733 0.0114 0.633 Uiso 0.50 1 d PR . .
C81 C 0.0076(12) 0.673(2) 0.0624(9) 0.292(16) Uiso 0.50 1 d PD . .
H81A H -0.0279 0.6406 0.0576 0.438 Uiso 0.50 1 calc PR . .
H81B H 0.0080 0.7686 0.0649 0.438 Uiso 0.50 1 calc PR . .
H81C H 0.0366 0.6373 0.0951 0.438 Uiso 0.50 1 calc PR . .
C82 C 0.0173(19) 0.6317(16) 0.0138(14) 0.41(3) Uiso 0.50 1 d PD . .
H82A H -0.0036 0.6894 -0.0168 0.488 Uiso 0.50 1 calc PR . .
H82B H 0.0565 0.6397 0.0231 0.488 Uiso 0.50 1 calc PR . .

loop_
_atom_site_aniso_label
_atom_site_aniso_U_11
_atom_site_aniso_U_22
_atom_site_aniso_U_33
_atom_site_aniso_U_23
_atom_site_aniso_U_13
_atom_site_aniso_U_12
Br1 0.1135(6) 0.1707(8) 0.0815(5) 0.0539(5) 0.0526(4) 0.0311(5)
Br2 0.1341(7) 0.1620(8) 0.1318(7) 0.0710(6) 0.0786(6) 0.0370(6)
S1 0.0674(8) 0.0723(8) 0.0739(8) -0.0219(7) 0.0249(7) -0.0038(7)
S2 0.0809(9) 0.0824(9) 0.0817(10) -0.0274(8) 0.0281(8) -0.0057(8)
N11 0.051(2) 0.088(3) 0.053(2) -0.008(2) 0.0181(19) 0.004(2)
N41 0.053(2) 0.115(3) 0.053(2) -0.011(2) 0.019(2) -0.001(2)
O11 0.0474(16) 0.0651(18) 0.0534(17) -0.0087(14) 0.0262(14) -0.0032(14)
O12 0.072(2) 0.122(3) 0.082(2) 0.025(2) 0.047(2) 0.032(2)
O13 0.065(2) 0.080(2) 0.081(2) -0.018(2) 0.0279(19) -0.0209(18)
O14 0.0531(19) 0.084(2) 0.076(2) 0.0031(19) 0.0255(18) 0.0049(18)
O15 0.049(2) 0.116(3) 0.074(2) -0.013(2) 0.0292(18) -0.0039(19)
O41 0.0463(17) 0.080(2) 0.067(2) -0.0083(17) 0.0230(16) 0.0037(16)
O42 0.074(2) 0.137(3) 0.088(3) 0.024(2) 0.045(2) 0.044(2)
O43 0.063(2) 0.096(3) 0.098(3) -0.003(2) 0.025(2) -0.016(2)
O44 0.051(2) 0.105(3) 0.112(3) 0.017(3) 0.016(2) 0.014(2)
O45 0.051(2) 0.122(3) 0.071(2) -0.010(2) 0.0266(18) 0.001(2)
C1 0.054(3) 0.056(3) 0.052(2) -0.005(2) 0.026(2) -0.001(2)
C2 0.052(2) 0.062(3) 0.048(2) 0.000(2) 0.023(2) 0.004(2)
C3 0.072(3) 0.061(3) 0.054(3) -0.005(2) 0.026(2) 0.006(2)
C4 0.092(4) 0.080(4) 0.059(3) -0.006(3) 0.042(3) 0.013(3)
C5 0.088(4) 0.094(4) 0.063(3) 0.003(3) 0.052(3) 0.006(3)
C6 0.065(3) 0.080(3) 0.061(3) 0.001(3) 0.039(3) -0.005(3)
C7 0.052(3) 0.062(3) 0.051(2) -0.001(2) 0.023(2) 0.004(2)
C8 0.047(2) 0.059(3) 0.056(2) -0.003(2) 0.025(2) 0.000(2)
C9 0.057(3) 0.064(3) 0.056(3) 0.004(2) 0.031(2) 0.002(2)
C10 0.058(3) 0.077(3) 0.057(3) 0.001(2) 0.030(2) 0.004(3)
C11 0.055(3) 0.071(3) 0.053(3) -0.006(2) 0.031(2) -0.006(2)
C12 0.055(3) 0.083(3) 0.054(3) -0.003(2) 0.033(2) -0.004(3)
C13 0.054(3) 0.093(4) 0.058(3) 0.009(3) 0.029(2) 0.004(3)
C14 0.067(3) 0.095(4) 0.052(3) 0.014(3) 0.028(3) 0.005(3)
C15 0.075(4) 0.105(4) 0.062(3) 0.010(3) 0.044(3) 0.001(3)
C16 0.058(3) 0.093(4) 0.068(3) 0.002(3) 0.037(3) 0.001(3)
C17 0.057(3) 0.079(3) 0.053(3) -0.005(3) 0.029(2) -0.011(3)
C18 0.073(4) 0.110(4) 0.094(4) -0.028(4) 0.029(3) -0.034(3)
C19 0.086(4) 0.159(7) 0.135(6) 0.010(5) 0.065(4) -0.029(4)
C20 0.052(3) 0.056(3) 0.061(3) -0.012(2) 0.018(2) -0.004(2)
C21 0.059(3) 0.062(3) 0.074(3) -0.005(3) 0.017(3) -0.002(2)
C22 0.067(3) 0.070(3) 0.097(4) -0.002(3) 0.008(3) 0.005(3)
C23 0.111(5) 0.062(3) 0.105(5) 0.011(3) 0.031(4) 0.003(3)
C24 0.096(4) 0.067(3) 0.098(4) 0.003(3) 0.036(4) -0.010(3)
C25 0.073(3) 0.062(3) 0.075(3) -0.003(3) 0.027(3) -0.009(3)
C26 0.049(3) 0.071(3) 0.061(3) -0.010(2) 0.025(2) -0.001(2)
C27 0.062(3) 0.117(5) 0.062(3) -0.001(3) 0.013(3) 0.016(3)
C28 0.067(4) 0.138(6) 0.104(5) -0.039(5) 0.005(4) -0.010(4)
C29 0.058(3) 0.088(4) 0.058(3) -0.019(3) 0.028(2) -0.009(3)
C30 0.091(4) 0.132(5) 0.077(4) -0.016(4) 0.045(3) -0.015(4)
C31 0.052(3) 0.098(4) 0.069(3) -0.028(3) 0.030(3) -0.006(3)
C32 0.072(4) 0.127(5) 0.104(4) -0.040(4) 0.048(3) -0.004(4)
C41 0.053(3) 0.066(3) 0.058(3) -0.006(2) 0.019(2) 0.000(2)
C42 0.052(3) 0.057(3) 0.050(2) 0.003(2) 0.016(2) 0.005(2)
C43 0.063(3) 0.068(3) 0.069(3) -0.004(3) 0.024(3) 0.004(2)
C44 0.081(4) 0.073(3) 0.063(3) 0.000(3) 0.031(3) 0.014(3)
C45 0.084(4) 0.079(3) 0.060(3) 0.007(3) 0.038(3) 0.016(3)
C46 0.062(3) 0.075(3) 0.064(3) 0.007(3) 0.030(3) 0.005(3)
C47 0.057(3) 0.067(3) 0.048(2) 0.001(2) 0.017(2) 0.011(2)
C48 0.051(3) 0.067(3) 0.056(3) -0.001(2) 0.018(2) 0.007(2)
C49 0.058(3) 0.081(3) 0.069(3) 0.002(3) 0.029(3) 0.007(3)
C50 0.067(3) 0.080(3) 0.066(3) -0.002(3) 0.029(3) 0.004(3)
C51 0.053(3) 0.083(3) 0.073(3) -0.003(3) 0.034(3) -0.002(3)
C52 0.065(3) 0.089(4) 0.091(4) -0.003(3) 0.046(3) 0.008(3)
C53 0.081(4) 0.104(4) 0.089(4) 0.015(4) 0.054(3) 0.006(3)
C54 0.081(4) 0.090(4) 0.079(4) 0.016(3) 0.042(3) 0.005(3)
C55 0.062(3) 0.086(4) 0.083(4) 0.018(3) 0.039(3) 0.014(3)
C56 0.064(3) 0.085(3) 0.079(3) 0.004(3) 0.047(3) 0.011(3)
C57 0.053(3) 0.089(4) 0.074(3) 0.004(3) 0.022(3) 0.001(3)
C58 0.073(4) 0.138(6) 0.140(7) 0.003(5) 0.031(4) -0.032(4)
C59 0.116(7) 0.169(9) 0.344(17) 0.016(10) 0.116(9) -0.035(7)
C60 0.072(3) 0.063(3) 0.055(3) -0.015(2) 0.009(3) 0.003(3)
C61 0.089(4) 0.071(4) 0.104(5) -0.024(3) -0.007(4) 0.017(3)
C62 0.118(6) 0.070(4) 0.137(7) -0.023(4) -0.046(5) 0.035(4)
C63 0.226(12) 0.078(5) 0.090(5) 0.004(4) 0.014(7) -0.004(6)
C64 0.164(7) 0.067(4) 0.092(5) 0.000(4) 0.037(5) 0.005(4)
C65 0.133(5) 0.061(3) 0.075(4) -0.002(3) 0.047(4) -0.001(3)
C66 0.053(3) 0.079(3) 0.057(3) -0.008(2) 0.020(2) 0.002(2)
C67 0.076(4) 0.152(6) 0.060(3) -0.006(4) 0.023(3) -0.003(4)
C68 0.100(5) 0.142(7) 0.129(7) -0.040(6) 0.010(5) -0.006(5)
C69 0.068(3) 0.112(5) 0.060(3) -0.021(3) 0.028(3) -0.009(3)
C70 0.098(5) 0.148(6) 0.084(4) -0.018(4) 0.053(4) -0.017(4)
C71 0.060(3) 0.106(4) 0.083(4) -0.044(4) 0.033(3) -0.017(3)
C72 0.075(4) 0.144(6) 0.164(7) -0.067(6) 0.055(5) -0.008(4)

loop_
_atom_type_symbol
_atom_type_description
_atom_type_scat_dispersion_real
_atom_type_scat_dispersion_imag
_atom_type_scat_source
C C 0.0033 0.0016 'International Tables Vol C Tables 4.2.6.8 and 6.1.1.4'
H H 0.0000 0.0000 'International Tables Vol C Tables 4.2.6.8 and 6.1.1.4'
Br Br -0.2901 2.4595 'International Tables Vol C Tables 4.2.6.8 and 6.1.1.4'
N N 0.0061 0.0033 'International Tables Vol C Tables 4.2.6.8 and 6.1.1.4'
O O 0.0106 0.0060 'International Tables Vol C Tables 4.2.6.8 and 6.1.1.4'
S S 0.1246 0.1234 'International Tables Vol C Tables 4.2.6.8 and 6.1.1.4'

loop_
_geom_angle_atom_site_label_1
_geom_angle_atom_site_label_2
_geom_angle_atom_site_label_3
_geom_angle
_geom_angle_site_symmetry_1
_geom_angle_site_symmetry_3
_geom_angle_publ_flag
C31 S1 C20 103.6(2) . . ?
C71 S2 C60 105.5(3) . . ?
C26 N11 C29 123.7(4) . . ?
C26 N11 C27 117.0(4) . . ?
C29 N11 C27 116.2(4) . . ?
C66 N41 C69 123.3(4) . . ?
C66 N41 C67 117.0(4) . . ?
C69 N41 C67 117.6(4) . . ?
C1 O11 C8 112.1(3) . . ?
C17 O13 C18 116.6(4) . . ?
C48 O41 C41 112.1(3) . . ?
C57 O43 C58 115.0(5) . . ?
O11 C1 C2 104.4(3) . . ?
O11 C1 C9 108.6(3) . . ?
C2 C1 C9 111.2(4) . . ?
O11 C1 C17 109.3(4) . . ?
C2 C1 C17 110.2(4) . . ?
C9 C1 C17 112.8(4) . . ?
C7 C2 C3 121.1(4) . . ?
C7 C2 C1 109.4(4) . . ?
C3 C2 C1 129.5(4) . . ?
C4 C3 C2 118.8(5) . . ?
C4 C3 H3 120.6 . . ?
C2 C3 H3 120.6 . . ?
C3 C4 C5 120.1(5) . . ?
C3 C4 H4 120.0 . . ?
C5 C4 H4 120.0 . . ?
C4 C5 C6 121.9(5) . . ?
C4 C5 H5 119.1 . . ?
C6 C5 H5 119.1 . . ?
C5 C6 C7 118.3(5) . . ?
C5 C6 H6 120.8 . . ?
C7 C6 H6 120.8 . . ?
C2 C7 C6 119.6(4) . . ?
C2 C7 C8 109.2(4) . . ?
C6 C7 C8 131.2(4) . . ?
O11 C8 C7 103.8(3) . . ?
O11 C8 C26 110.4(4) . . ?
C7 C8 C26 109.7(4) . . ?
O11 C8 C20 108.5(3) . . ?
C7 C8 C20 115.2(4) . . ?
C26 C8 C20 109.1(3) . . ?
C10 C9 C1 113.7(4) . . ?
C10 C9 H9A 108.8 . . ?
C1 C9 H9A 108.8 . . ?
C10 C9 H9B 108.8 . . ?
C1 C9 H9B 108.8 . . ?
H9A C9 H9B 107.7 . . ?
O12 C10 C11 121.0(4) . . ?
O12 C10 C9 119.2(4) . . ?
C11 C10 C9 119.7(4) . . ?
C12 C11 C16 118.9(4) . . ?
C12 C11 C10 122.9(4) . . ?
C16 C11 C10 118.2(4) . . ?
C11 C12 C13 121.3(4) . . ?
C11 C12 H12 119.4 . . ?
C13 C12 H12 119.4 . . ?
C14 C13 C12 118.9(5) . . ?
C14 C13 H13 120.6 . . ?
C12 C13 H13 120.6 . . ?
C13 C14 C15 121.9(5) . . ?
C13 C14 Br1 118.7(4) . . ?
C15 C14 Br1 119.4(4) . . ?
C16 C15 C14 118.4(5) . . ?
C16 C15 H15 120.8 . . ?
C14 C15 H15 120.8 . . ?
C15 C16 C11 120.6(5) . . ?
C15 C16 H16 119.7 . . ?
C11 C16 H16 119.7 . . ?
O14 C17 O13 125.3(4) . . ?
O14 C17 C1 126.8(5) . . ?
O13 C17 C1 107.7(4) . . ?
O13 C18 C19 109.7(5) . . ?
O13 C18 H18A 109.7 . . ?
C19 C18 H18A 109.7 . . ?
O13 C18 H18B 109.7 . . ?
C19 C18 H18B 109.7 . . ?
H18A C18 H18B 108.2 . . ?
C18 C19 H19A 109.5 . . ?
C18 C19 H19B 109.5 . . ?
H19A C19 H19B 109.5 . . ?
C18 C19 H19C 109.5 . . ?
H19A C19 H19C 109.5 . . ?
H19B C19 H19C 109.5 . . ?
C21 C20 C25 108.6(4) . . ?
C21 C20 C8 110.0(4) . . ?
C25 C20 C8 112.6(4) . . ?
C21 C20 S1 112.3(3) . . ?
C25 C20 S1 104.9(3) . . ?
C8 C20 S1 108.4(3) . . ?
C20 C21 C22 113.4(4) . . ?
C20 C21 H21A 108.9 . . ?
C22 C21 H21A 108.9 . . ?
C20 C21 H21B 108.9 . . ?
C22 C21 H21B 108.9 . . ?
H21A C21 H21B 107.7 . . ?
C23 C22 C21 111.2(5) . . ?
C23 C22 H22A 109.4 . . ?
C21 C22 H22A 109.4 . . ?
C23 C22 H22B 109.4 . . ?
C21 C22 H22B 109.4 . . ?
H22A C22 H22B 108.0 . . ?
C22 C23 C24 110.9(5) . . ?
C22 C23 H23A 109.5 . . ?
C24 C23 H23A 109.5 . . ?
C22 C23 H23B 109.5 . . ?
C24 C23 H23B 109.5 . . ?
H23A C23 H23B 108.0 . . ?
C25 C24 C23 109.5(5) . . ?
C25 C24 H24A 109.8 . . ?
C23 C24 H24A 109.8 . . ?
C25 C24 H24B 109.8 . . ?
C23 C24 H24B 109.8 . . ?
H24A C24 H24B 108.2 . . ?
C24 C25 C20 113.7(5) . . ?
C24 C25 H25A 108.8 . . ?
C20 C25 H25A 108.8 . . ?
C24 C25 H25B 108.8 . . ?
C20 C25 H25B 108.8 . . ?
H25A C25 H25B 107.7 . . ?
O15 C26 N11 122.5(4) . . ?
O15 C26 C8 118.7(4) . . ?
N11 C26 C8 118.6(4) . . ?
N11 C27 C28 112.5(5) . . ?
N11 C27 H27A 109.1 . . ?
C28 C27 H27A 109.1 . . ?
N11 C27 H27B 109.1 . . ?
C28 C27 H27B 109.1 . . ?
H27A C27 H27B 107.8 . . ?
C27 C28 H28A 109.5 . . ?
C27 C28 H28B 109.5 . . ?
H28A C28 H28B 109.5 . . ?
C27 C28 H28C 109.5 . . ?
H28A C28 H28C 109.5 . . ?
H28B C28 H28C 109.5 . . ?
C31 C29 N11 121.6(5) . . ?
C31 C29 C30 123.7(5) . . ?
N11 C29 C30 114.6(5) . . ?
C29 C30 H30A 109.5 . . ?
C29 C30 H30B 109.5 . . ?
H30A C30 H30B 109.5 . . ?
C29 C30 H30C 109.5 . . ?
H30A C30 H30C 109.5 . . ?
H30B C30 H30C 109.5 . . ?
C29 C31 C32 124.1(6) . . ?
C29 C31 S1 120.8(4) . . ?
C32 C31 S1 115.1(5) . . ?
C31 C32 H32A 109.5 . . ?
C31 C32 H32B 109.5 . . ?
H32A C32 H32B 109.5 . . ?
C31 C32 H32C 109.5 . . ?
H32A C32 H32C 109.5 . . ?
H32B C32 H32C 109.5 . . ?
O41 C41 C42 104.0(4) . . ?
O41 C41 C49 109.5(4) . . ?
C42 C41 C49 109.7(4) . . ?
O41 C41 C57 107.0(4) . . ?
C42 C41 C57 114.1(4) . . ?
C49 C41 C57 112.1(4) . . ?
C43 C42 C47 121.1(5) . . ?
C43 C42 C41 128.5(5) . . ?
C47 C42 C41 110.0(4) . . ?
C44 C43 C42 119.0(5) . . ?
C44 C43 H43 120.5 . . ?
C42 C43 H43 120.5 . . ?
C43 C44 C45 119.9(5) . . ?
C43 C44 H44 120.0 . . ?
C45 C44 H44 120.0 . . ?
C46 C45 C44 120.9(5) . . ?
C46 C45 H45 119.5 . . ?
C44 C45 H45 119.5 . . ?
C47 C46 C45 118.9(5) . . ?
C47 C46 H46 120.5 . . ?
C45 C46 H46 120.5 . . ?
C46 C47 C42 119.9(4) . . ?
C46 C47 C48 131.3(5) . . ?
C42 C47 C48 108.7(4) . . ?
O41 C48 C47 103.7(4) . . ?
O41 C48 C66 110.8(4) . . ?
C47 C48 C66 109.4(4) . . ?
O41 C48 C60 109.2(4) . . ?
C47 C48 C60 114.8(4) . . ?
C66 C48 C60 108.8(4) . . ?
C50 C49 C41 115.7(4) . . ?
C50 C49 H49A 108.4 . . ?
C41 C49 H49A 108.4 . . ?
C50 C49 H49B 108.4 . . ?
C41 C49 H49B 108.4 . . ?
H49A C49 H49B 107.4 . . ?
O42 C50 C49 120.9(5) . . ?
O42 C50 C51 120.7(5) . . ?
C49 C50 C51 118.3(4) . . ?
C52 C51 C56 118.5(5) . . ?
C52 C51 C50 119.2(5) . . ?
C56 C51 C50 122.3(5) . . ?
C51 C52 C53 121.5(5) . . ?
C51 C52 H52 119.3 . . ?
C53 C52 H52 119.3 . . ?
C52 C53 C54 118.1(5) . . ?
C52 C53 H53 120.9 . . ?
C54 C53 H53 120.9 . . ?
C55 C54 C53 121.9(5) . . ?
C55 C54 Br2 119.4(4) . . ?
C53 C54 Br2 118.7(4) . . ?
C54 C55 C56 119.1(5) . . ?
C54 C55 H55 120.5 . . ?
C56 C55 H55 120.5 . . ?
C55 C56 C51 120.9(5) . . ?
C55 C56 H56 119.6 . . ?
C51 C56 H56 119.6 . . ?
O44 C57 O43 124.9(5) . . ?
O44 C57 C41 126.7(5) . . ?
O43 C57 C41 108.4(5) . . ?
C59 C58 O43 110.6(7) . . ?
C59 C58 H58A 109.5 . . ?
O43 C58 H58A 109.5 . . ?
C59 C58 H58B 109.5 . . ?
O43 C58 H58B 109.5 . . ?
H58A C58 H58B 108.1 . . ?
C58 C59 H59A 109.5 . . ?
C58 C59 H59B 109.5 . . ?
H59A C59 H59B 109.5 . . ?
C58 C59 H59C 109.5 . . ?
H59A C59 H59C 109.5 . . ?
H59B C59 H59C 109.5 . . ?
C65 C60 C61 110.3(5) . . ?
C65 C60 C48 112.4(4) . . ?
C61 C60 C48 110.0(4) . . ?
C65 C60 S2 104.7(3) . . ?
C61 C60 S2 111.2(4) . . ?
C48 C60 S2 108.2(3) . . ?
C60 C61 C62 111.0(5) . . ?
C60 C61 H61A 109.4 . . ?
C62 C61 H61A 109.4 . . ?
C60 C61 H61B 109.4 . . ?
C62 C61 H61B 109.4 . . ?
H61A C61 H61B 108.0 . . ?
C63 C62 C61 113.9(7) . . ?
C63 C62 H62A 108.8 . . ?
C61 C62 H62A 108.8 . . ?
C63 C62 H62B 108.8 . . ?
C61 C62 H62B 108.8 . . ?
H62A C62 H62B 107.7 . . ?
C64 C63 C62 110.7(7) . . ?
C64 C63 H63A 109.5 . . ?
C62 C63 H63A 109.5 . . ?
C64 C63 H63B 109.5 . . ?
C62 C63 H63B 109.5 . . ?
H63A C63 H63B 108.1 . . ?
C63 C64 C65 110.6(6) . . ?
C63 C64 H64A 109.5 . . ?
C65 C64 H64A 109.5 . . ?
C63 C64 H64B 109.5 . . ?
C65 C64 H64B 109.5 . . ?
H64A C64 H64B 108.1 . . ?
C60 C65 C64 112.8(6) . . ?
C60 C65 H65A 109.0 . . ?
C64 C65 H65A 109.0 . . ?
C60 C65 H65B 109.0 . . ?
C64 C65 H65B 109.0 . . ?
H65A C65 H65B 107.8 . . ?
O45 C66 N41 121.9(4) . . ?
O45 C66 C48 118.9(4) . . ?
N41 C66 C48 119.1(4) . . ?
C68 C67 N41 110.5(6) . . ?
C68 C67 H67A 109.5 . . ?
N41 C67 H67A 109.5 . . ?
C68 C67 H67B 109.5 . . ?
N41 C67 H67B 109.5 . . ?
H67A C67 H67B 108.1 . . ?
C67 C68 H68A 109.5 . . ?
C67 C68 H68B 109.5 . . ?
H68A C68 H68B 109.5 . . ?
C67 C68 H68C 109.5 . . ?
H68A C68 H68C 109.5 . . ?
H68B C68 H68C 109.5 . . ?
C71 C69 N41 120.8(5) . . ?
C71 C69 C70 124.5(6) . . ?
N41 C69 C70 114.7(6) . . ?
C69 C70 H70A 109.5 . . ?
C69 C70 H70B 109.5 . . ?
H70A C70 H70B 109.5 . . ?
C69 C70 H70C 109.5 . . ?
H70A C70 H70C 109.5 . . ?
H70B C70 H70C 109.5 . . ?
C69 C71 C72 122.8(6) . . ?
C69 C71 S2 122.5(4) . . ?
C72 C71 S2 114.6(6) . . ?
C71 C72 H72A 109.5 . . ?
C71 C72 H72B 109.5 . . ?
H72A C72 H72B 109.5 . . ?
C71 C72 H72C 109.5 . . ?
H72A C72 H72C 109.5 . . ?
H72B C72 H72C 109.5 . . ?
O1W O1W H1A 111.3 3_666 . ?
H2A O2W H2B 112.0 . . ?
C82 O1 C82 180(3) 3_565 . ?
C82 O1 H1C 112.7 . . ?
C82 C81 H81A 109.5 . . ?
C82 C81 H81B 109.5 . . ?
H81A C81 H81B 109.5 . . ?
C82 C81 H81C 109.5 . . ?
H81A C81 H81C 109.5 . . ?
H81B C81 H81C 109.5 . . ?
O1 C82 C81 109.32(11) . . ?
O1 C82 H82A 109.8 . . ?
C81 C82 H82A 109.8 . . ?
O1 C82 H82B 109.8 . . ?
C81 C82 H82B 109.8 . . ?
H82A C82 H82B 108.3 . . ?

loop_
_geom_bond_atom_site_label_1
_geom_bond_atom_site_label_2
_geom_bond_distance
_geom_bond_site_symmetry_2
_geom_bond_publ_flag
Br1 C14 1.899(5) . ?
Br2 C54 1.892(5) . ?
S1 C31 1.770(6) . ?
S1 C20 1.844(4) . ?
S2 C71 1.747(7) . ?
S2 C60 1.852(5) . ?
N11 C26 1.357(6) . ?
N11 C29 1.411(6) . ?
N11 C27 1.488(6) . ?
N41 C66 1.352(6) . ?
N41 C69 1.430(7) . ?
N41 C67 1.480(7) . ?
O11 C1 1.430(5) . ?
O11 C8 1.444(5) . ?
O12 C10 1.221(6) . ?
O13 C17 1.347(6) . ?
O13 C18 1.446(6) . ?
O14 C17 1.177(6) . ?
O15 C26 1.224(5) . ?
O41 C48 1.427(6) . ?
O41 C41 1.445(5) . ?
O42 C50 1.212(6) . ?
O43 C57 1.330(7) . ?
O43 C58 1.470(7) . ?
O44 C57 1.185(6) . ?
O45 C66 1.221(6) . ?
C1 C2 1.505(6) . ?
C1 C9 1.531(6) . ?
C1 C17 1.535(7) . ?
C2 C7 1.382(6) . ?
C2 C3 1.391(6) . ?
C3 C4 1.362(7) . ?
C3 H3 0.9300 . ?
C4 C5 1.375(8) . ?
C4 H4 0.9300 . ?
C5 C6 1.376(7) . ?
C5 H5 0.9300 . ?
C6 C7 1.385(6) . ?
C6 H6 0.9300 . ?
C7 C8 1.519(6) . ?
C8 C26 1.553(6) . ?
C8 C20 1.581(6) . ?
C9 C10 1.505(6) . ?
C9 H9A 0.9700 . ?
C9 H9B 0.9700 . ?
C10 C11 1.483(7) . ?
C11 C12 1.372(6) . ?
C11 C16 1.395(6) . ?
C12 C13 1.382(6) . ?
C12 H12 0.9300 . ?
C13 C14 1.361(7) . ?
C13 H13 0.9300 . ?
C14 C15 1.388(7) . ?
C15 C16 1.380(7) . ?
C15 H15 0.9300 . ?
C16 H16 0.9300 . ?
C18 C19 1.457(9) . ?
C18 H18A 0.9700 . ?
C18 H18B 0.9700 . ?
C19 H19A 0.9600 . ?
C19 H19B 0.9600 . ?
C19 H19C 0.9600 . ?
C20 C21 1.519(6) . ?
C20 C25 1.527(7) . ?
C21 C22 1.530(7) . ?
C21 H21A 0.9700 . ?
C21 H21B 0.9700 . ?
C22 C23 1.510(9) . ?
C22 H22A 0.9700 . ?
C22 H22B 0.9700 . ?
C23 C24 1.524(9) . ?
C23 H23A 0.9700 . ?
C23 H23B 0.9700 . ?
C24 C25 1.522(7) . ?
C24 H24A 0.9700 . ?
C24 H24B 0.9700 . ?
C25 H25A 0.9700 . ?
C25 H25B 0.9700 . ?
C27 C28 1.496(8) . ?
C27 H27A 0.9700 . ?
C27 H27B 0.9700 . ?
C28 H28A 0.9600 . ?
C28 H28B 0.9600 . ?
C28 H28C 0.9600 . ?
C29 C31 1.330(7) . ?
C29 C30 1.485(8) . ?
C30 H30A 0.9600 . ?
C30 H30B 0.9600 . ?
C30 H30C 0.9600 . ?
C31 C32 1.509(7) . ?
C32 H32A 0.9600 . ?
C32 H32B 0.9600 . ?
C32 H32C 0.9600 . ?
C41 C42 1.473(7) . ?
C41 C49 1.535(7) . ?
C41 C57 1.546(7) . ?
C42 C43 1.385(7) . ?
C42 C47 1.390(6) . ?
C43 C44 1.381(7) . ?
C43 H43 0.9300 . ?
C44 C45 1.391(7) . ?
C44 H44 0.9300 . ?
C45 C46 1.391(7) . ?
C45 H45 0.9300 . ?
C46 C47 1.382(7) . ?
C46 H46 0.9300 . ?
C47 C48 1.514(6) . ?
C48 C66 1.544(6) . ?
C48 C60 1.581(7) . ?
C49 C50 1.500(7) . ?
C49 H49A 0.9700 . ?
C49 H49B 0.9700 . ?
C50 C51 1.506(7) . ?
C51 C52 1.375(7) . ?
C51 C56 1.396(7) . ?
C52 C53 1.381(8) . ?
C52 H52 0.9300 . ?
C53 C54 1.382(8) . ?
C53 H53 0.9300 . ?
C54 C55 1.367(7) . ?
C55 C56 1.372(7) . ?
C55 H55 0.9300 . ?
C56 H56 0.9300 . ?
C58 C59 1.376(11) . ?
C58 H58A 0.9700 . ?
C58 H58B 0.9700 . ?
C59 H59A 0.9600 . ?
C59 H59B 0.9600 . ?
C59 H59C 0.9600 . ?
C60 C65 1.527(8) . ?
C60 C61 1.539(8) . ?
C61 C62 1.575(9) . ?
C61 H61A 0.9700 . ?
C61 H61B 0.9700 . ?
C62 C63 1.538(13) . ?
C62 H62A 0.9700 . ?
C62 H62B 0.9700 . ?
C63 C64 1.419(11) . ?
C63 H63A 0.9700 . ?
C63 H63B 0.9700 . ?
C64 C65 1.550(8) . ?
C64 H64A 0.9700 . ?
C64 H64B 0.9700 . ?
C65 H65A 0.9700 . ?
C65 H65B 0.9700 . ?
C67 C68 1.458(10) . ?
C67 H67A 0.9700 . ?
C67 H67B 0.9700 . ?
C68 H68A 0.9600 . ?
C68 H68B 0.9600 . ?
C68 H68C 0.9600 . ?
C69 C71 1.344(8) . ?
C69 C70 1.490(8) . ?
C70 H70A 0.9600 . ?
C70 H70B 0.9600 . ?
C70 H70C 0.9600 . ?
C71 C72 1.516(8) . ?
C72 H72A 0.9600 . ?
C72 H72B 0.9600 . ?
C72 H72C 0.9600 . ?
O1W H1A 0.9542 . ?
O1W H1B 0.9173 . ?
O2W H2A 0.8614 . ?
O2W H2B 0.8220 . ?
O1 C82 1.4002(11) 3_565 ?
O1 C82 1.4002(11) . ?
O1 H1C 0.9573 . ?
C81 C82 1.5399(10) . ?
C81 H81A 0.9600 . ?
C81 H81B 0.9600 . ?
C81 H81C 0.9600 . ?
C82 H82A 0.9700 . ?
C82 H82B 0.9700 . ?
